data_7010478
loop_
_publ_author_name
'Cotton, F. Albert'
'Daniels, Lee M.'
'Lin, Chun'
'Murillo, Carlos A.'
'Yu, Shu-Yan'

_publ_section_title
;
 Supramolecular squares with Rh24+ corners
;
_journal_issue 5
_journal_name_full 'Journal of the Chemical Society, Dalton Transactions'
_journal_page_first 502
_journal_paper_doi 10.1039/b009613j
_journal_year 2001
_chemical_formula_moiety '[Rh2(DAniF)2(CH3CN)2]4[O2C-cubane-CO2]4(2.8CH3CN)'
_chemical_formula_sum 'C181.6 H200.4 N26.8 O32 Rh8'
_chemical_formula_weight 4093.77
_space_group_IT_number 2
_symmetry_cell_setting triclinic
_symmetry_space_group_name_Hall '-P 1'
_symmetry_space_group_name_H-M 'P -1'
_atom_sites_solution_hydrogens geom
_atom_sites_solution_primary direct
_atom_sites_solution_secondary difmap
_audit_creation_method SHELXL-97
_cell_angle_alpha 96.909(5)
_cell_angle_beta 100.978(6)
_cell_angle_gamma 96.077(9)
_cell_formula_units_Z 2
_cell_length_a 20.426(2)
_cell_length_b 22.682(4)
_cell_length_c 25.315(3)
_cell_measurement_reflns_used 250
_cell_measurement_temperature 293(2)
_cell_measurement_theta_max 20.8
_cell_measurement_theta_min 9.05
_cell_volume 11330(3)
_computing_cell_refinement PROCOR
_computing_data_collection MADNES
_computing_data_reduction PROCOR
_computing_molecular_graphics 'XP (Siemens, 1990)'
_computing_publication_material 'SHELXL-93 (Sheldrick, 1993)'
_computing_structure_refinement 'SHELXL-97 (Sheldrick, 1997)'
_computing_structure_solution 'SHELXS-97 (Sheldrick, 1990)'
_diffrn_ambient_temperature 293(2)
_diffrn_measured_fraction_theta_full 0.955
_diffrn_measured_fraction_theta_max 0.955
_diffrn_measurement_device_type 'Nonius FAST area detector'
_diffrn_measurement_method 'Ellipsoid-mask fitting'
_diffrn_radiation_monochromator graphite
_diffrn_radiation_source 'fine-focus sealed tube'
_diffrn_radiation_type MoK\a
_diffrn_radiation_wavelength 0.71073
_diffrn_reflns_av_R_equivalents 0.1092
_diffrn_reflns_av_sigmaI/netI 0.1215
_diffrn_reflns_limit_h_max 22
_diffrn_reflns_limit_h_min -22
_diffrn_reflns_limit_k_max 24
_diffrn_reflns_limit_k_min -21
_diffrn_reflns_limit_l_max 24
_diffrn_reflns_limit_l_min -27
_diffrn_reflns_number 50753
_diffrn_reflns_theta_full 22.64
_diffrn_reflns_theta_max 22.64
_diffrn_reflns_theta_min 2.30
_diffrn_standards_number 'None (area detector data)'
_exptl_absorpt_coefficient_mu 0.630
_exptl_absorpt_correction_T_max 0.884
_exptl_absorpt_correction_T_min 0.516
_exptl_absorpt_correction_type multi-scan
_exptl_crystal_colour 'dark red'
_exptl_crystal_density_diffrn 1.200
_exptl_crystal_density_method 'not measured'
_exptl_crystal_description block
_exptl_crystal_F_000 4187
_exptl_crystal_size_max 0.30
_exptl_crystal_size_mid 0.20
_exptl_crystal_size_min 0.10
_refine_diff_density_max 1.509
_refine_diff_density_min -1.124
_refine_diff_density_rms 0.206
_refine_ls_extinction_method none
_refine_ls_goodness_of_fit_ref 1.060
_refine_ls_hydrogen_treatment noref
_refine_ls_matrix_type full
_refine_ls_number_parameters 1099
_refine_ls_number_reflns 28822
_refine_ls_number_restraints 64
_refine_ls_restrained_S_all 1.059
_refine_ls_R_factor_all 0.2222
_refine_ls_R_factor_gt 0.1412
_refine_ls_shift/su_max 0.072
_refine_ls_shift/su_mean 0.005
_refine_ls_structure_factor_coef Fsqd
_refine_ls_weighting_details 'w=1/[\s^2^(Fo^2^)+(0.1876P)^2^+256.4382P] where P=(Fo^2^+2Fc^2^)/3'
_refine_ls_weighting_scheme calc
_refine_ls_wR_factor_gt 0.3480
_refine_ls_wR_factor_ref 0.4113
_reflns_number_gt 17453
_reflns_number_total 28822
_reflns_threshold_expression >2sigma(I)
_cod_data_source_file b009613j.txt
_cod_data_source_block cmpd_3
_cod_depositor_comments
;
The following automatic conversions were performed:
'_symmetry_cell_setting' value 'Triclinic' changed to 'triclinic'
according to '/home/saulius/struct/CIF-dictionaries/cif_core.dic'
dictionary named 'cif_core.dic' version 2.4.1 from
2010-06-29.

'_geom_bond_publ_flag' value 'Y' changed to 'y' according to
'/home/saulius/struct/CIF-dictionaries/cif_core.dic' dictionary named
'cif_core.dic' version 2.4.1 from 2010-06-29 (44 times).

Automatic conversion script
Id: cif_fix_enum 1527 2010-12-29 10:47:43Z saulius 

The following automatic conversions were performed:

'_refine_ls_weighting_scheme' value 'calc
w=1/[\s^2^(Fo^2^)+(0.1876P)^2^+256.4382P] where P=(Fo^2^+2Fc^2^)/3'
was changed to 'calc'. New tag '_refine_ls_weighting_details' was
created. The value of the new tag was set to
'w=1/[\s^2^(Fo^2^)+(0.1876P)^2^+256.4382P] where P=(Fo^2^+2Fc^2^)/3'.

Automatic conversion script
Id: cif_fix_values 3143 2015-03-26 13:38:13Z robertas 
;
_cod_original_sg_symbol_H-M P-1
_cod_original_formula_sum 'C181.60 H200.40 N26.80 O32 Rh8'
_cod_database_code 7010478

loop_
_symmetry_equiv_pos_as_xyz
'x, y, z'
'-x, -y, -z'

loop_
_atom_site_label
_atom_site_type_symbol
_atom_site_fract_x
_atom_site_fract_y
_atom_site_fract_z
_atom_site_U_iso_or_equiv
_atom_site_adp_type
_atom_site_occupancy
_atom_site_calc_flag
_atom_site_refinement_flags
_atom_site_disorder_assembly
_atom_site_disorder_group
Rh1 Rh 0.28733(8) 0.39038(7) 0.65271(7) 0.0485(4) Uani 1 d . . .
Rh2 Rh 0.21329(8) 0.34810(7) 0.70717(6) 0.0479(4) Uani 1 d . . .
Rh3 Rh 0.73302(7) 0.32882(7) 0.94227(6) 0.0431(4) Uani 1 d . . .
Rh4 Rh 0.66279(8) 0.30953(7) 1.00825(6) 0.0431(4) Uani 1 d . . .
Rh5 Rh 0.73752(8) -0.15652(7) 0.85340(6) 0.0438(4) Uani 1 d . . .
Rh6 Rh 0.65823(8) -0.17130(7) 0.91237(6) 0.0429(4) Uani 1 d . . .
Rh7 Rh 0.34251(7) -0.08581(7) 0.52188(6) 0.0404(4) Uani 1 d . . .
Rh8 Rh 0.25664(7) -0.10684(7) 0.57456(6) 0.0420(4) Uani 1 d . . .
N1 N 0.2899(9) 0.4704(8) 0.6989(7) 0.056(4) Uiso 1 d . . .
N2 N 0.2031(8) 0.4320(7) 0.7379(6) 0.047(4) Uiso 1 d . . .
N3 N 0.2037(8) 0.4070(7) 0.6011(7) 0.053(4) Uiso 1 d . . .
N4 N 0.1372(8) 0.3460(7) 0.6432(7) 0.053(4) Uiso 1 d . . .
N5 N 0.8147(8) 0.3327(7) 1.0029(7) 0.054(4) Uiso 1 d . . .
N6 N 0.7482(8) 0.3105(7) 1.0635(7) 0.051(4) Uiso 1 d . . .
N7 N 0.7272(8) 0.4157(7) 0.9602(6) 0.051(4) Uiso 1 d . . .
N8 N 0.6661(8) 0.3984(7) 1.0271(7) 0.052(4) Uiso 1 d . . .
N9 N 0.7142(8) -0.2444(7) 0.8236(6) 0.050(4) Uiso 1 d . . .
N10 N 0.6620(8) -0.2601(7) 0.8964(6) 0.046(4) Uiso 1 d . . .
N11 N 0.8103(8) -0.1722(7) 0.9142(6) 0.049(4) Uiso 1 d . . .
N12 N 0.7366(8) -0.1672(7) 0.9736(7) 0.051(4) Uiso 1 d . . .
N13 N 0.2663(7) -0.0867(7) 0.4564(6) 0.042(4) Uiso 1 d . . .
N14 N 0.1883(8) -0.0899(7) 0.5113(6) 0.045(4) Uiso 1 d . . .
N15 N 0.3422(8) -0.1737(7) 0.5055(6) 0.050(4) Uiso 1 d . . .
N16 N 0.2491(8) -0.1947(7) 0.5422(6) 0.051(4) Uiso 1 d . . .
N21 N 0.3588(11) 0.4185(9) 0.6048(9) 0.077(6) Uiso 1 d . . .
N22 N 0.1551(11) 0.3068(9) 0.7600(9) 0.077(6) Uiso 1 d . . .
N23 N 0.7903(10) 0.3406(8) 0.8753(8) 0.066(5) Uiso 1 d . . .
N24 N 0.5914(8) 0.2871(7) 1.0629(6) 0.048(4) Uiso 1 d . . .
N26 N 0.5808(8) -0.1738(7) 0.9640(7) 0.051(4) Uiso 1 d . . .
N27 N 0.4261(8) -0.0593(7) 0.4792(7) 0.051(4) Uiso 1 d . . .
N28 N 0.1837(9) -0.1273(8) 0.6281(7) 0.058(5) Uiso 1 d . . .
O201 O 0.2811(7) 0.3051(6) 0.6130(6) 0.058(4) Uiso 1 d . . .
O202 O 0.2322(6) 0.2669(6) 0.6748(5) 0.051(3) Uiso 1 d . . .
O203 O 0.3668(7) 0.3691(6) 0.7083(5) 0.054(3) Uiso 1 d . . .
O204 O 0.2985(7) 0.3508(6) 0.7662(5) 0.055(3) Uiso 1 d . . .
O205 O 0.6454(7) 0.3228(6) 0.8861(5) 0.054(3) Uiso 1 d . . .
O206 O 0.5797(7) 0.3102(6) 0.9478(6) 0.058(4) Uiso 1 d . . .
O207 O 0.7323(6) 0.2367(6) 0.9276(5) 0.052(3) Uiso 1 d . . .
O208 O 0.6623(6) 0.2200(6) 0.9833(5) 0.052(3) Uiso 1 d . . .
O209 O 0.7533(7) -0.0658(6) 0.8863(6) 0.057(4) Uiso 1 d . . .
O210 O 0.6606(7) -0.0800(6) 0.9233(5) 0.054(3) Uiso 1 d . . .
O211 O 0.6587(7) -0.1372(6) 0.7976(5) 0.052(3) Uiso 1 d . . .
O212 O 0.5827(6) -0.1718(6) 0.8444(5) 0.049(3) Uiso 1 d . . .
O213 O 0.4122(6) -0.0859(5) 0.5919(5) 0.046(3) Uiso 1 d . . .
O214 O 0.3341(7) -0.1199(6) 0.6361(5) 0.054(3) Uiso 1 d . . .
O215 O 0.3363(6) 0.0034(6) 0.5432(5) 0.048(3) Uiso 1 d . . .
O216 O 0.2700(6) -0.0166(6) 0.6030(5) 0.047(3) Uiso 1 d . . .
O1 O 0.4755(12) 0.6764(11) 0.7156(9) 0.121(7) Uiso 1 d . . .
O2 O 0.0214(10) 0.4886(9) 0.8708(8) 0.103(6) Uiso 1 d . . .
O4 O -0.1136(11) 0.2096(9) 0.6317(8) 0.107(6) Uiso 1 d . . .
O5 O 1.0746(12) 0.3355(10) 0.9568(9) 0.119(7) Uiso 1 d . . .
O6 O 0.7521(11) 0.2583(10) 1.2753(9) 0.112(7) Uiso 1 d . . .
O7 O 0.8380(14) 0.5824(13) 0.8460(11) 0.145(9) Uiso 1 d . . .
O8 O 0.4845(9) 0.4634(8) 1.1560(7) 0.085(5) Uiso 1 d . . .
O10 O 0.6480(12) -0.4098(10) 1.0559(9) 0.116(7) Uiso 1 d . . .
O11 O 1.0774(12) -0.1867(11) 0.8937(10) 0.126(8) Uiso 1 d . . .
O12 O 0.7040(11) -0.1485(10) 1.1899(9) 0.118(7) Uiso 1 d . . .
O13 O 0.3186(11) -0.0414(10) 0.2558(9) 0.111(7) Uiso 1 d . . .
O14 O -0.0807(11) -0.0782(10) 0.5229(9) 0.112(7) Uiso 1 d . . .
C201 C 0.2603(9) 0.2608(8) 0.6359(7) 0.043(4) Uiso 1 d . . .
C202 C 0.2723(11) 0.1996(10) 0.6153(9) 0.057(5) Uiso 1 d . . .
C203 C 0.3330(12) 0.1715(11) 0.6457(10) 0.069(6) Uiso 1 d . . .
C204 C 0.3431(12) 0.1412(10) 0.5877(9) 0.065(6) Uiso 1 d . . .
C205 C 0.2807(11) 0.1136(10) 0.6454(9) 0.062(6) Uiso 1 d . . .
C206 C 0.2965(9) 0.0836(8) 0.5915(8) 0.046(5) Uiso 1 d . . .
C207 C 0.2836(11) 0.1692(10) 0.5589(9) 0.063(6) Uiso 1 d . . .
C208 C 0.2223(12) 0.1417(10) 0.6164(9) 0.065(6) Uiso 1 d . . .
C209 C 0.2369(12) 0.1128(11) 0.5629(10) 0.072(7) Uiso 1 d . . .
C210 C 0.3030(8) 0.0189(7) 0.5797(7) 0.035(4) Uiso 1 d . . .
C211 C 0.3540(11) 0.3543(9) 0.7537(9) 0.055(5) Uiso 1 d . . .
C212 C 0.4142(10) 0.3446(9) 0.7930(8) 0.052(5) Uiso 1 d . . .
C213 C 0.4753(13) 0.3922(12) 0.8136(10) 0.078(7) Uiso 1 d . . .
C214 C 0.5241(15) 0.3421(13) 0.8032(12) 0.091(8) Uiso 1 d . . .
C215 C 0.4588(12) 0.2919(11) 0.7803(10) 0.070(6) Uiso 1 d . . .
C216 C 0.4167(13) 0.3269(11) 0.8519(10) 0.074(7) Uiso 1 d . . .
C217 C 0.4793(13) 0.3727(11) 0.8711(10) 0.074(7) Uiso 1 d . . .
C218 C 0.5282(10) 0.3255(9) 0.8615(8) 0.052(5) Uiso 1 d . . .
C219 C 0.4631(13) 0.2795(11) 0.8412(10) 0.075(7) Uiso 1 d . . .
C220 C 0.5896(9) 0.3192(8) 0.9003(8) 0.045(5) Uiso 1 d . . .
C221 C 0.6966(9) 0.2020(8) 0.9506(7) 0.039(4) Uiso 1 d . . .
C222 C 0.7013(10) 0.1397(9) 0.9388(8) 0.048(5) Uiso 1 d . . .
C223 C 0.7583(14) 0.1053(12) 0.9687(11) 0.084(8) Uiso 1 d . . .
C224 C 0.7611(13) 0.0707(12) 0.9144(10) 0.077(7) Uiso 1 d . . .
C225 C 0.7055(11) 0.1008(10) 0.8848(9) 0.062(6) Uiso 1 d . . .
C226 C 0.6490(13) 0.0866(11) 0.9469(10) 0.074(7) Uiso 1 d . . .
C227 C 0.7089(13) 0.0554(11) 0.9782(10) 0.075(7) Uiso 1 d . . .
C228 C 0.7092(10) 0.0189(9) 0.9207(8) 0.055(5) Uiso 1 d . . .
C229 C 0.6511(13) 0.0500(12) 0.8929(11) 0.081(7) Uiso 1 d . . .
C230 C 0.7091(10) -0.0468(9) 0.9120(8) 0.046(5) Uiso 1 d . . .
C231 C 0.6000(10) -0.1532(9) 0.8012(8) 0.053(5) Uiso 1 d . . .
C232 C 0.5449(10) -0.1400(9) 0.7575(8) 0.048(5) Uiso 1 d . . .
C233 C 0.4690(13) -0.1699(11) 0.7415(10) 0.073(7) Uiso 1 d . . .
C234 C 0.4435(12) -0.1081(11) 0.7408(10) 0.069(6) Uiso 1 d . . .
C235 C 0.5212(12) -0.0770(11) 0.7543(10) 0.070(6) Uiso 1 d . . .
C236 C 0.5465(12) -0.1475(10) 0.6958(9) 0.065(6) Uiso 1 d . . .
C237 C 0.4726(12) -0.1779(11) 0.6828(10) 0.071(6) Uiso 1 d . . .
C238 C 0.4471(11) -0.1154(10) 0.6774(9) 0.064(6) Uiso 1 d . . .
C239 C 0.5242(12) -0.0850(11) 0.6938(10) 0.072(7) Uiso 1 d . . .
C240 C 0.3960(10) -0.1046(9) 0.6333(8) 0.049(5) Uiso 1 d . . .
C1 C 0.2463(11) 0.4789(9) 0.7319(8) 0.056(5) Uiso 1 d . . .
C2 C 0.1436(11) 0.3801(10) 0.6022(9) 0.062(6) Uiso 1 d . . .
C3 C 0.8090(9) 0.3196(8) 1.0509(7) 0.041(4) Uiso 1 d . . .
C4 C 0.6936(9) 0.4361(8) 0.9975(8) 0.045(5) Uiso 1 d . . .
C5 C 0.6871(10) -0.2815(9) 0.8522(8) 0.051(5) Uiso 1 d . . .
C6 C 0.7978(9) -0.1698(8) 0.9657(7) 0.044(5) Uiso 1 d . . .
C7 C 0.2039(9) -0.0846(8) 0.4644(7) 0.040(4) Uiso 1 d . . .
C8 C 0.2955(10) -0.2145(9) 0.5172(8) 0.054(5) Uiso 1 d . . .
C11 C 0.3391(10) 0.5217(9) 0.7005(8) 0.049(5) Uiso 1 d . . .
C12 C 0.3182(12) 0.5792(11) 0.6982(10) 0.068(6) Uiso 1 d . . .
C13 C 0.3637(15) 0.6286(13) 0.7039(12) 0.089(8) Uiso 1 d . . .
C14 C 0.4303(15) 0.6215(13) 0.7101(12) 0.089(8) Uiso 1 d . . .
C15 C 0.4539(13) 0.5660(12) 0.7127(10) 0.075(7) Uiso 1 d . . .
C16 C 0.4058(12) 0.5174(10) 0.7058(9) 0.065(6) Uiso 1 d . . .
C17 C 0.544(2) 0.6723(19) 0.7349(17) 0.141(14) Uiso 1 d . . .
C21 C 0.1595(11) 0.4476(10) 0.7741(9) 0.063(6) Uiso 1 d . . .
C22 C 0.0908(12) 0.4216(10) 0.7597(9) 0.064(6) Uiso 1 d . . .
C23 C 0.0460(14) 0.4369(13) 0.7901(12) 0.090(8) Uiso 1 d . . .
C24 C 0.0699(14) 0.4735(12) 0.8400(11) 0.083(8) Uiso 1 d . . .
C25 C 0.1374(13) 0.4988(11) 0.8563(10) 0.072(7) Uiso 1 d . . .
C26 C 0.1836(11) 0.4840(10) 0.8238(9) 0.059(6) Uiso 1 d . . .
C27 C 0.0388(14) 0.5318(13) 0.9166(12) 0.089(8) Uiso 1 d . . .
C31 C 0.210(2) 0.4469(15) 0.5613(14) 0.046(7) Uiso 0.572(17) d PD A 1
C32 C 0.237(2) 0.499(2) 0.5699(17) 0.087(11) Uiso 0.572(17) d PD A 1
C33 C 0.233(2) 0.5348(19) 0.5266(19) 0.091(12) Uiso 0.572(17) d PD A 1
C34 C 0.221(2) 0.5159(18) 0.4818(16) 0.078(11) Uiso 0.572(17) d PD A 1
C35 C 0.177(3) 0.454(3) 0.467(2) 0.136(19) Uiso 0.572(17) d PD A 1
C36 C 0.177(3) 0.419(2) 0.5069(19) 0.094(12) Uiso 0.572(17) d PD A 1
O3 O 0.199(3) 0.542(2) 0.4268(19) 0.169(17) Uiso 0.572(17) d PD A 1
C37 C 0.146(5) 0.585(4) 0.425(3) 0.19(3) Uiso 0.572(17) d PD A 1
C31' C 0.197(3) 0.437(2) 0.5578(18) 0.046(7) Uiso 0.428(17) d PD A 2
C32' C 0.169(3) 0.483(3) 0.560(2) 0.087(11) Uiso 0.428(17) d PD A 2
C33' C 0.171(3) 0.520(2) 0.518(2) 0.091(12) Uiso 0.428(17) d PD A 2
C34' C 0.192(3) 0.512(2) 0.480(2) 0.078(11) Uiso 0.428(17) d PD A 2
C35' C 0.235(4) 0.459(3) 0.479(3) 0.136(19) Uiso 0.428(17) d PD A 2
C36' C 0.246(3) 0.432(3) 0.523(2) 0.094(12) Uiso 0.428(17) d PD A 2
O3' O 0.224(4) 0.550(3) 0.441(3) 0.169(17) Uiso 0.428(17) d PD A 2
C37' C 0.208(7) 0.614(4) 0.438(5) 0.19(3) Uiso 0.428(17) d PD A 2
C41 C 0.0710(11) 0.3129(10) 0.6389(9) 0.058(5) Uiso 1 d . . .
C42 C 0.0146(14) 0.3388(12) 0.6247(11) 0.082(7) Uiso 1 d . . .
C43 C -0.0495(15) 0.3083(13) 0.6248(12) 0.091(8) Uiso 1 d . . .
C44 C -0.0533(14) 0.2495(12) 0.6344(11) 0.081(7) Uiso 1 d . . .
C45 C 0.0064(14) 0.2229(12) 0.6471(11) 0.082(7) Uiso 1 d . . .
C46 C 0.0663(13) 0.2553(12) 0.6479(10) 0.075(7) Uiso 1 d . . .
C47 C -0.1722(19) 0.2418(17) 0.6182(15) 0.127(12) Uiso 1 d . . .
C51 C 0.8810(10) 0.3344(9) 0.9929(8) 0.047(5) Uiso 1 d . . .
C52 C 0.9188(12) 0.2902(11) 1.0089(10) 0.072(7) Uiso 1 d . . .
C53 C 0.9837(15) 0.2887(13) 0.9967(12) 0.094(9) Uiso 1 d . . .
C54 C 1.0093(13) 0.3340(12) 0.9722(10) 0.075(7) Uiso 1 d . . .
C55 C 0.9749(12) 0.3789(11) 0.9553(10) 0.069(6) Uiso 1 d . . .
C56 C 0.9117(11) 0.3773(10) 0.9666(9) 0.059(6) Uiso 1 d . . .
C57 C 1.114(2) 0.287(2) 0.9725(18) 0.150(15) Uiso 1 d . . .
C61 C 0.7498(11) 0.2965(10) 1.1172(9) 0.059(6) Uiso 1 d . . .
C62 C 0.7806(13) 0.3370(11) 1.1621(10) 0.074(7) Uiso 1 d . . .
C63 C 0.7806(12) 0.3204(11) 1.2162(10) 0.069(6) Uiso 1 d . . .
C64 C 0.7474(13) 0.2671(12) 1.2193(11) 0.075(7) Uiso 1 d . . .
C65 C 0.7176(14) 0.2248(13) 1.1786(11) 0.085(8) Uiso 1 d . . .
C66 C 0.7175(13) 0.2395(11) 1.1204(10) 0.074(7) Uiso 1 d . . .
C67 C 0.7164(19) 0.1989(17) 1.2783(15) 0.123(11) Uiso 1 d . . .
C71 C 0.7566(10) 0.4613(9) 0.9336(8) 0.048(5) Uiso 1 d . . .
C72 C 0.8082(12) 0.5046(11) 0.9609(10) 0.072(7) Uiso 1 d . . .
C73 C 0.8386(13) 0.5478(12) 0.9336(11) 0.080(7) Uiso 1 d . . .
C74 C 0.8152(14) 0.5450(12) 0.8842(11) 0.080(7) Uiso 1 d . . .
C75 C 0.7634(17) 0.5036(15) 0.8514(13) 0.107(10) Uiso 1 d . . .
C76 C 0.7322(14) 0.4589(12) 0.8796(11) 0.083(7) Uiso 1 d . . .
C77 C 0.895(3) 0.626(3) 0.878(2) 0.20(2) Uiso 1 d . . .
C81 C 0.6207(10) 0.4211(9) 1.0595(8) 0.053(5) Uiso 1 d . . .
C82 C 0.6378(11) 0.4231(10) 1.1162(9) 0.061(6) Uiso 1 d . . .
C83 C 0.5879(12) 0.4371(10) 1.1450(9) 0.067(6) Uiso 1 d . . .
C84 C 0.5291(11) 0.4535(10) 1.1202(9) 0.063(6) Uiso 1 d . . .
C85 C 0.5155(12) 0.4558(11) 1.0680(10) 0.068(6) Uiso 1 d . . .
C86 C 0.5608(12) 0.4385(10) 1.0351(9) 0.065(6) Uiso 1 d . . .
C87 C 0.4159(16) 0.4700(14) 1.1302(13) 0.101(9) Uiso 1 d . . .
C91 C 0.732(2) -0.2640(19) 0.7701(13) 0.053(7) Uiso 0.46(3) d PGD B 1
C92 C 0.744(3) -0.326(2) 0.7633(14) 0.096(12) Uiso 0.46(3) d PGD B 1
C93 C 0.737(3) -0.3541(14) 0.7061(15) 0.101(14) Uiso 0.46(3) d PGD B 1
C94 C 0.7153(17) -0.3271(14) 0.6659(13) 0.089(12) Uiso 0.46(3) d PGD B 1
C95 C 0.707(2) -0.2672(15) 0.6706(14) 0.092(11) Uiso 0.46(3) d PGD B 1
C96 C 0.702(3) -0.2438(17) 0.7256(16) 0.069(8) Uiso 0.46(3) d PGD B 1
O9 O 0.730(3) -0.3527(19) 0.6121(14) 0.147(13) Uiso 0.46(3) d PGD B 1
C97 C 0.715(3) -0.316(3) 0.5677(13) 0.38(5) Uiso 1 d G B 1
C91' C 0.721(2) -0.271(2) 0.7740(14) 0.053(7) Uiso 0.54(3) d PD B 2
C92' C 0.768(3) -0.315(2) 0.7748(14) 0.096(12) Uiso 0.54(3) d PD B 2
C93' C 0.776(3) -0.340(2) 0.7200(15) 0.101(14) Uiso 0.54(3) d PD B 2
C94' C 0.759(3) -0.3134(18) 0.6788(14) 0.089(12) Uiso 0.54(3) d PD B 2
C95' C 0.729(3) -0.2626(19) 0.6788(15) 0.092(11) Uiso 0.54(3) d PD B 2
C96' C 0.713(3) -0.242(2) 0.7310(16) 0.069(8) Uiso 0.54(3) d PD B 2
O9' O 0.780(3) -0.337(2) 0.6278(15) 0.147(13) Uiso 0.54(3) d PD B 2
C101 C 0.6603(10) -0.3007(9) 0.9363(8) 0.052(5) Uiso 1 d . . .
C102 C 0.6056(11) -0.3042(10) 0.9610(9) 0.060(6) Uiso 1 d . . .
C103 C 0.6019(12) -0.3394(11) 1.0009(10) 0.071(6) Uiso 1 d . . .
C104 C 0.6569(12) -0.3713(11) 1.0166(9) 0.066(6) Uiso 1 d . . .
C105 C 0.7117(12) -0.3695(11) 0.9916(10) 0.070(6) Uiso 1 d . . .
C106 C 0.7116(11) -0.3342(10) 0.9490(9) 0.060(6) Uiso 1 d . . .
C107 C 0.708(2) -0.4121(17) 1.0940(16) 0.127(12) Uiso 1 d . . .
C111 C 0.8767(9) -0.1772(8) 0.9099(8) 0.045(5) Uiso 1 d . . .
C112 C 0.8878(13) -0.2153(12) 0.8630(11) 0.080(7) Uiso 1 d . . .
C113 C 0.9578(16) -0.2196(14) 0.8561(13) 0.097(9) Uiso 1 d . . .
C114 C 1.0079(15) -0.1870(13) 0.8956(12) 0.091(8) Uiso 1 d . . .
C115 C 1.0009(14) -0.1514(12) 0.9398(11) 0.084(8) Uiso 1 d . . .
C116 C 0.9327(14) -0.1478(12) 0.9473(11) 0.083(8) Uiso 1 d . . .
C117 C 1.084(3) -0.219(3) 0.850(2) 0.19(2) Uiso 1 d . . .
C121 C 0.7317(11) -0.1621(10) 1.0297(9) 0.064(6) Uiso 1 d . . .
C122 C 0.7051(14) -0.1111(12) 1.0527(11) 0.086(8) Uiso 1 d . . .
C123 C 0.6957(16) -0.1122(14) 1.1091(13) 0.102(9) Uiso 1 d . . .
C124 C 0.7125(14) -0.1579(13) 1.1348(11) 0.083(8) Uiso 1 d . . .
C125 C 0.7355(13) -0.2074(11) 1.1126(10) 0.074(7) Uiso 1 d . . .
C126 C 0.7445(11) -0.2095(10) 1.0590(9) 0.065(6) Uiso 1 d . . .
C127 C 0.7211(14) -0.1953(13) 1.2221(11) 0.087(8) Uiso 1 d . . .
C131 C 0.2802(11) -0.0722(10) 0.4054(9) 0.060(6) Uiso 1 d . . .
C132 C 0.3135(11) -0.1084(10) 0.3778(9) 0.065(6) Uiso 1 d . . .
C133 C 0.3282(13) -0.0972(11) 0.3257(10) 0.075(7) Uiso 1 d . . .
C134 C 0.3014(14) -0.0481(12) 0.3058(11) 0.082(7) Uiso 1 d . . .
C135 C 0.2671(13) -0.0117(12) 0.3340(11) 0.081(7) Uiso 1 d . . .
C136 C 0.2557(13) -0.0258(12) 0.3824(11) 0.076(7) Uiso 1 d . . .
C137 C 0.2939(19) 0.0112(17) 0.2327(15) 0.125(12) Uiso 1 d . . .
C141 C 0.1186(10) -0.0862(9) 0.5137(8) 0.051(5) Uiso 1 d . . .
C142 C 0.0666(12) -0.1185(11) 0.4746(10) 0.071(6) Uiso 1 d . . .
C143 C -0.0007(15) -0.1140(13) 0.4772(12) 0.094(8) Uiso 1 d . . .
C144 C -0.0095(15) -0.0762(13) 0.5232(12) 0.090(8) Uiso 1 d . . .
C145 C 0.0377(13) -0.0416(11) 0.5632(10) 0.074(7) Uiso 1 d . . .
C146 C 0.1064(11) -0.0473(10) 0.5577(9) 0.060(6) Uiso 1 d . . .
C147 C -0.0995(17) -0.0463(16) 0.5691(14) 0.113(10) Uiso 1 d . . .
C151 C 0.3927(13) -0.1999(13) 0.4805(12) 0.055(7) Uiso 0.78(2) d PD C 1
C152 C 0.3750(16) -0.2383(14) 0.4343(11) 0.063(8) Uiso 0.78(2) d PD C 1
C153 C 0.429(2) -0.262(2) 0.4114(18) 0.110(13) Uiso 0.78(2) d PD C 1
C154 C 0.494(2) -0.2413(19) 0.4415(18) 0.098(12) Uiso 0.78(2) d PD C 1
C155 C 0.509(2) -0.220(2) 0.4844(18) 0.108(13) Uiso 0.78(2) d PD C 1
C156 C 0.4576(16) -0.1853(16) 0.5041(13) 0.075(9) Uiso 0.78(2) d PD C 1
O15 O 0.5501(16) -0.2748(15) 0.4184(14) 0.135(11) Uiso 0.78(2) d PD C 1
C157 C 0.538(4) -0.308(4) 0.365(4) 0.21(3) Uiso 0.78(2) d PD C 1
C171 C 0.376(4) -0.212(4) 0.469(4) 0.055(7) Uiso 0.22(2) d PD C 2
C172 C 0.343(3) -0.259(4) 0.432(3) 0.063(8) Uiso 0.22(2) d PD C 2
C173 C 0.385(4) -0.287(6) 0.398(4) 0.110(13) Uiso 0.22(2) d PD C 2
C174 C 0.454(4) -0.273(5) 0.419(3) 0.098(12) Uiso 0.22(2) d PD C 2
C175 C 0.477(5) -0.262(5) 0.464(3) 0.108(13) Uiso 0.22(2) d PD C 2
C176 C 0.440(4) -0.217(5) 0.492(3) 0.075(9) Uiso 0.22(2) d PD C 2
O17 O 0.498(5) -0.309(5) 0.383(4) 0.135(11) Uiso 0.22(2) d PD C 2
C177 C 0.559(12) -0.282(9) 0.372(13) 0.21(3) Uiso 0.22(2) d PD C 2
C161 C 0.1981(12) -0.2423(10) 0.5483(11) 0.050(6) Uiso 0.69(4) d PGD D 1
C162 C 0.1357(13) -0.2451(10) 0.5240(12) 0.078(10) Uiso 0.69(4) d PGD D 1
C163 C 0.0857(10) -0.2869(11) 0.5335(13) 0.110(13) Uiso 0.69(4) d PGD D 1
C164 C 0.1143(11) -0.3334(9) 0.5661(11) 0.100(13) Uiso 0.69(4) d PGD D 1
C165 C 0.1772(12) -0.3321(11) 0.5862(12) 0.101(13) Uiso 0.69(4) d PGD D 1
C166 C 0.2180(11) -0.2804(12) 0.5787(12) 0.085(9) Uiso 0.69(4) d PGD D 1
O16 O 0.0616(14) -0.3817(12) 0.5692(16) 0.141(12) Uiso 0.69(4) d PGD D 1
C167 C 0.0038(19) -0.4400(15) 0.515(2) 0.27(5) Uiso 0.69(4) d PG D 1
C181 C 0.209(3) -0.240(2) 0.561(2) 0.050(6) Uiso 0.31(4) d PGD D 2
C182 C 0.145(3) -0.237(2) 0.549(3) 0.078(10) Uiso 0.31(4) d PGD D 2
C183 C 0.097(2) -0.279(2) 0.561(3) 0.110(13) Uiso 0.31(4) d PGD D 2
C184 C 0.130(2) -0.320(2) 0.598(2) 0.100(13) Uiso 0.31(4) d PGD D 2
C185 C 0.193(2) -0.319(2) 0.612(3) 0.101(13) Uiso 0.31(4) d PGD D 2
C186 C 0.232(2) -0.280(3) 0.587(3) 0.085(9) Uiso 0.31(4) d PGD D 2
O18 O 0.079(3) -0.371(2) 0.602(3) 0.141(12) Uiso 0.31(4) d PGD D 2
C187 C 0.003(3) -0.375(3) 0.548(4) 0.15(5) Uiso 0.31(4) d PG D 2
C311 C 0.390(2) 0.432(2) 0.581(2) 0.155(16) Uiso 1 d . . .
C312 C 0.454(6) 0.448(5) 0.547(4) 0.40(6) Uiso 1 d . . .
C321 C 0.126(2) 0.2900(17) 0.7864(16) 0.126(12) Uiso 1 d . . .
C322 C 0.060(5) 0.275(4) 0.812(4) 0.35(5) Uiso 1 d . . .
C331 C 0.8228(16) 0.3509(14) 0.8455(13) 0.097(9) Uiso 1 d . . .
C332 C 0.864(3) 0.374(2) 0.810(2) 0.19(2) Uiso 1 d . . .
C341 C 0.5672(11) 0.2834(9) 1.0990(9) 0.056(5) Uiso 1 d . . .
C342 C 0.5379(12) 0.2811(11) 1.1484(10) 0.073(7) Uiso 1 d . . .
N25 N 0.8048(9) -0.1344(8) 0.7962(8) 0.068(5) Uiso 1 d G . .
C351 C 0.8296(16) -0.1265(17) 0.7612(11) 0.139(14) Uiso 1 d G . .
C352 C 0.886(3) -0.130(4) 0.729(3) 0.37(5) Uiso 1 d G . .
C361 C 0.5495(12) -0.1754(10) 0.9964(10) 0.067(6) Uiso 1 d . . .
C362 C 0.5107(15) -0.1779(14) 1.0384(12) 0.098(9) Uiso 1 d . . .
C381 C 0.1450(16) -0.1424(14) 0.6489(12) 0.095(9) Uiso 1 d . . .
C382 C 0.097(3) -0.178(3) 0.677(2) 0.20(2) Uiso 1 d . . .
C371 C 0.4613(11) -0.0533(10) 0.4500(9) 0.059(6) Uiso 1 d . . .
C372 C 0.5004(13) -0.0492(12) 0.4077(11) 0.080(7) Uiso 1 d . . .
N1S N 0.395(2) 0.076(2) 0.4442(19) 0.206(17) Uiso 1 d . . .
C1S C 0.348(3) 0.120(3) 0.422(2) 0.20(2) Uiso 1 d . . .
C2S C 0.306(3) 0.145(3) 0.413(2) 0.19(2) Uiso 1 d . . .
N2S N -0.130(3) -0.240(2) 0.489(2) 0.107(16) Uiso 0.50 d P . .
C3S C -0.100(3) -0.232(3) 0.537(3) 0.089(16) Uiso 0.50 d P . .
C4S C -0.087(4) -0.216(4) 0.582(4) 0.13(3) Uiso 0.50 d P . .
N3S N 0.921(3) -0.012(3) 0.904(3) 0.13(2) Uiso 0.50 d P . .
C5S C 0.909(5) 0.001(4) 0.955(4) 0.16(3) Uiso 0.50 d P . .
C6S C 0.884(4) 0.000(4) 1.014(3) 0.14(3) Uiso 0.50 d P . .
N4S N 0.862(3) 0.198(2) 0.883(2) 0.106(16) Uiso 0.50 d P . .
C7S C 0.912(6) 0.211(5) 0.867(5) 0.18(4) Uiso 0.50 d P . .
C8S C 0.890(6) 0.242(6) 0.818(5) 0.22(5) Uiso 0.50 d P . .
N6S N 0.526(4) 0.158(3) 0.733(3) 0.10(2) Uiso 0.30 d PG . .
C11S C 0.538(5) 0.140(5) 0.784(3) 0.17(6) Uiso 0.30 d PG . .
C12S C 0.445(6) -0.155(5) 1.166(3) 0.11(3) Uiso 0.30 d PG . .

loop_
_atom_site_aniso_label
_atom_site_aniso_U_11
_atom_site_aniso_U_22
_atom_site_aniso_U_33
_atom_site_aniso_U_23
_atom_site_aniso_U_13
_atom_site_aniso_U_12
Rh1 0.0496(9) 0.0477(9) 0.0500(10) 0.0093(7) 0.0116(8) 0.0101(8)
Rh2 0.0446(9) 0.0496(10) 0.0511(10) 0.0090(7) 0.0104(8) 0.0099(8)
Rh3 0.0410(8) 0.0418(9) 0.0509(9) 0.0146(7) 0.0150(7) 0.0072(7)
Rh4 0.0431(9) 0.0399(9) 0.0504(9) 0.0132(7) 0.0141(7) 0.0077(7)
Rh5 0.0422(9) 0.0437(9) 0.0501(9) 0.0156(7) 0.0127(7) 0.0109(7)
Rh6 0.0449(9) 0.0428(9) 0.0464(9) 0.0178(7) 0.0130(7) 0.0113(7)
Rh7 0.0399(8) 0.0456(9) 0.0392(8) 0.0126(7) 0.0121(7) 0.0070(7)
Rh8 0.0413(8) 0.0465(9) 0.0404(9) 0.0112(7) 0.0116(7) 0.0048(7)

loop_
_atom_type_symbol
_atom_type_description
_atom_type_scat_dispersion_real
_atom_type_scat_dispersion_imag
_atom_type_scat_source
C C 0.0033 0.0016 'International Tables Vol C Tables 4.2.6.8 and 6.1.1.4'
H H 0.0000 0.0000 'International Tables Vol C Tables 4.2.6.8 and 6.1.1.4'
N N 0.0061 0.0033 'International Tables Vol C Tables 4.2.6.8 and 6.1.1.4'
O O 0.0106 0.0060 'International Tables Vol C Tables 4.2.6.8 and 6.1.1.4'
Rh Rh -1.1178 0.9187 'International Tables Vol C Tables 4.2.6.8 and 6.1.1.4'

loop_
_geom_angle_atom_site_label_1
_geom_angle_atom_site_label_2
_geom_angle_atom_site_label_3
_geom_angle
_geom_angle_site_symmetry_1
_geom_angle_site_symmetry_3
_geom_angle_publ_flag
N1 Rh1 N3 89.8(7) . . ?
N1 Rh1 O201 173.4(6) . . ?
N3 Rh1 O201 92.2(6) . . ?
N1 Rh1 O203 91.0(6) . . ?
N3 Rh1 O203 175.0(6) . . ?
O201 Rh1 O203 86.6(5) . . ?
N1 Rh1 N21 98.0(7) . . ?
N3 Rh1 N21 96.3(7) . . ?
O201 Rh1 N21 88.1(7) . . ?
O203 Rh1 N21 88.4(7) . . ?
N1 Rh1 Rh2 87.1(5) . . ?
N3 Rh1 Rh2 88.0(5) . . ?
O201 Rh1 Rh2 86.6(4) . . ?
O203 Rh1 Rh2 87.1(4) . . ?
N21 Rh1 Rh2 173.3(6) . . ?
N4 Rh2 N2 92.4(6) . . ?
N4 Rh2 O202 89.6(6) . . ?
N2 Rh2 O202 174.5(6) . . ?
N4 Rh2 O204 173.2(6) . . ?
N2 Rh2 O204 89.8(6) . . ?
O202 Rh2 O204 87.6(5) . . ?
N4 Rh2 N22 97.6(7) . . ?
N2 Rh2 N22 93.4(7) . . ?
O202 Rh2 N22 91.4(7) . . ?
O204 Rh2 N22 88.6(7) . . ?
N4 Rh2 Rh1 87.2(5) . . ?
N2 Rh2 Rh1 88.8(4) . . ?
O202 Rh2 Rh1 86.2(4) . . ?
O204 Rh2 Rh1 86.5(4) . . ?
N22 Rh2 Rh1 174.6(6) . . ?
N7 Rh3 N5 92.2(7) . . ?
N7 Rh3 O205 88.1(6) . . ?
N5 Rh3 O205 174.8(6) . . ?
N7 Rh3 O207 174.7(6) . . ?
N5 Rh3 O207 88.6(6) . . ?
O205 Rh3 O207 90.7(5) . . ?
N7 Rh3 N23 94.8(7) . . ?
N5 Rh3 N23 96.5(7) . . ?
O205 Rh3 N23 88.7(6) . . ?
O207 Rh3 N23 90.3(6) . . ?
N7 Rh3 Rh4 88.2(5) . . ?
N5 Rh3 Rh4 88.0(5) . . ?
O205 Rh3 Rh4 86.8(4) . . ?
O207 Rh3 Rh4 86.6(4) . . ?
N23 Rh3 Rh4 174.5(5) . . ?
N8 Rh4 N6 90.9(7) . . ?
N8 Rh4 O208 175.3(6) . . ?
N6 Rh4 O208 90.2(6) . . ?
N8 Rh4 O206 88.7(6) . . ?
N6 Rh4 O206 175.8(6) . . ?
O208 Rh4 O206 89.9(5) . . ?
N8 Rh4 N24 94.3(6) . . ?
N6 Rh4 N24 96.5(6) . . ?
O208 Rh4 N24 90.2(5) . . ?
O206 Rh4 N24 87.7(6) . . ?
N8 Rh4 Rh3 88.3(5) . . ?
N6 Rh4 Rh3 87.7(5) . . ?
O208 Rh4 Rh3 87.1(4) . . ?
O206 Rh4 Rh3 88.1(4) . . ?
N24 Rh4 Rh3 175.0(4) . . ?
N9 Rh5 N11 92.4(6) . . ?
N9 Rh5 O211 90.3(6) . . ?
N11 Rh5 O211 174.2(6) . . ?
N9 Rh5 O209 174.8(6) . . ?
N11 Rh5 O209 89.4(6) . . ?
O211 Rh5 O209 87.5(5) . . ?
N9 Rh5 N25 96.2(7) . . ?
N11 Rh5 N25 96.9(7) . . ?
O211 Rh5 N25 88.0(6) . . ?
O209 Rh5 N25 88.4(6) . . ?
N9 Rh5 Rh6 87.8(5) . . ?
N11 Rh5 Rh6 87.9(4) . . ?
O211 Rh5 Rh6 87.0(4) . . ?
O209 Rh5 Rh6 87.4(4) . . ?
N25 Rh5 Rh6 173.7(5) . . ?
N12 Rh6 N10 88.2(6) . . ?
N12 Rh6 O210 91.9(6) . . ?
N10 Rh6 O210 174.3(6) . . ?
N12 Rh6 O212 174.6(6) . . ?
N10 Rh6 O212 93.3(6) . . ?
O210 Rh6 O212 86.1(5) . . ?
N12 Rh6 N26 95.5(6) . . ?
N10 Rh6 N26 98.9(6) . . ?
O210 Rh6 N26 86.8(6) . . ?
O212 Rh6 N26 89.5(5) . . ?
N12 Rh6 Rh5 88.0(5) . . ?
N10 Rh6 Rh5 87.7(4) . . ?
O210 Rh6 Rh5 86.6(4) . . ?
O212 Rh6 Rh5 86.8(4) . . ?
N26 Rh6 Rh5 172.6(4) . . ?
N15 Rh7 N13 91.6(6) . . ?
N15 Rh7 O213 88.6(6) . . ?
N13 Rh7 O213 174.6(5) . . ?
N15 Rh7 O215 174.6(6) . . ?
N13 Rh7 O215 88.4(5) . . ?
O213 Rh7 O215 90.9(5) . . ?
N15 Rh7 N27 96.3(6) . . ?
N13 Rh7 N27 95.5(6) . . ?
O213 Rh7 N27 89.8(5) . . ?
O215 Rh7 N27 89.0(5) . . ?
N15 Rh7 Rh8 87.7(5) . . ?
N13 Rh7 Rh8 87.7(4) . . ?
O213 Rh7 Rh8 86.9(3) . . ?
O215 Rh7 Rh8 87.0(4) . . ?
N27 Rh7 Rh8 174.8(4) . . ?
N14 Rh8 N16 91.9(6) . . ?
N14 Rh8 O216 87.5(6) . . ?
N16 Rh8 O216 175.1(6) . . ?
N14 Rh8 O214 174.2(6) . . ?
N16 Rh8 O214 89.5(6) . . ?
O216 Rh8 O214 90.6(5) . . ?
N14 Rh8 N28 96.6(6) . . ?
N16 Rh8 N28 92.4(6) . . ?
O216 Rh8 N28 92.5(6) . . ?
O214 Rh8 N28 88.9(6) . . ?
N14 Rh8 Rh7 87.6(4) . . ?
N16 Rh8 Rh7 87.6(5) . . ?
O216 Rh8 Rh7 87.5(4) . . ?
O214 Rh8 Rh7 86.8(4) . . ?
N28 Rh8 Rh7 175.7(4) . . ?
C1 N1 C11 114.9(17) . . ?
C1 N1 Rh1 121.7(14) . . ?
C11 N1 Rh1 123.4(13) . . ?
C1 N2 C21 113.4(17) . . ?
C1 N2 Rh2 120.1(13) . . ?
C21 N2 Rh2 125.7(13) . . ?
C2 N3 C31' 107(3) . . ?
C2 N3 C31 119(2) . . ?
C31' N3 C31 13(4) . . ?
C2 N3 Rh1 120.8(14) . . ?
C31' N3 Rh1 131(3) . . ?
C31 N3 Rh1 120(2) . . ?
C2 N4 C41 115.6(17) . . ?
C2 N4 Rh2 121.4(14) . . ?
C41 N4 Rh2 122.8(13) . . ?
C3 N5 C51 114.4(17) . . ?
C3 N5 Rh3 121.5(13) . . ?
C51 N5 Rh3 122.2(13) . . ?
C3 N6 C61 114.2(17) . . ?
C3 N6 Rh4 121.8(13) . . ?
C61 N6 Rh4 123.8(13) . . ?
C4 N7 C71 114.7(17) . . ?
C4 N7 Rh3 121.8(13) . . ?
C71 N7 Rh3 123.5(13) . . ?
C4 N8 C81 117.4(17) . . ?
C4 N8 Rh4 120.4(13) . . ?
C81 N8 Rh4 119.1(13) . . ?
C5 N9 C91' 114(2) . . ?
C5 N9 C91 124(2) . . ?
C91' N9 C91 11(3) . . ?
C5 N9 Rh5 119.7(14) . . ?
C91' N9 Rh5 126(2) . . ?
C91 N9 Rh5 117(2) . . ?
C5 N10 C101 114.4(16) . . ?
C5 N10 Rh6 118.9(13) . . ?
C101 N10 Rh6 123.8(12) . . ?
C6 N11 C111 115.7(16) . . ?
C6 N11 Rh5 118.9(12) . . ?
C111 N11 Rh5 124.7(13) . . ?
C6 N12 C121 114.0(17) . . ?
C6 N12 Rh6 122.1(13) . . ?
C121 N12 Rh6 123.9(14) . . ?
C7 N13 C131 117.5(16) . . ?
C7 N13 Rh7 119.0(12) . . ?
C131 N13 Rh7 121.0(13) . . ?
C7 N14 C141 115.6(16) . . ?
C7 N14 Rh8 121.4(13) . . ?
C141 N14 Rh8 122.9(12) . . ?
C8 N15 C151 114.0(19) . . ?
C8 N15 C171 102(4) . . ?
C151 N15 C171 17(3) . . ?
C8 N15 Rh7 123.2(13) . . ?
C151 N15 Rh7 122.8(16) . . ?
C171 N15 Rh7 133(4) . . ?
C8 N16 C181 115(3) . . ?
C8 N16 C161 113.4(17) . . ?
C181 N16 C161 14(3) . . ?
C8 N16 Rh8 121.1(14) . . ?
C181 N16 Rh8 121(3) . . ?
C161 N16 Rh8 125.3(14) . . ?
C311 N21 Rh1 177(3) . . ?
C321 N22 Rh2 176(3) . . ?
C331 N23 Rh3 173(2) . . ?
C341 N24 Rh4 164.2(16) . . ?
C361 N26 Rh6 169.6(17) . . ?
C371 N27 Rh7 167.5(16) . . ?
C381 N28 Rh8 171(2) . . ?
C201 O201 Rh1 118.5(12) . . ?
C201 O202 Rh2 122.1(12) . . ?
C211 O203 Rh1 117.3(13) . . ?
C211 O204 Rh2 119.7(14) . . ?
C220 O205 Rh3 120.7(12) . . ?
C220 O206 Rh4 117.9(12) . . ?
C221 O207 Rh3 120.3(12) . . ?
C221 O208 Rh4 121.9(12) . . ?
C230 O209 Rh5 116.9(12) . . ?
C230 O210 Rh6 119.9(12) . . ?
C231 O211 Rh5 120.0(13) . . ?
C231 O212 Rh6 118.0(12) . . ?
C240 O213 Rh7 122.0(12) . . ?
C240 O214 Rh8 120.3(12) . . ?
C210 O215 Rh7 119.2(11) . . ?
C210 O216 Rh8 118.7(11) . . ?
C17 O1 C14 115(3) . . ?
C27 O2 C24 121(2) . . ?
C44 O4 C47 109(2) . . ?
C54 O5 C57 116(3) . . ?
C64 O6 C67 110(2) . . ?
C74 O7 C77 107(3) . . ?
C84 O8 C87 116(2) . . ?
C107 O10 C104 113(2) . . ?
C117 O11 C114 111(3) . . ?
C124 O12 C127 116(2) . . ?
C134 O13 C137 113(2) . . ?
C147 O14 C144 117(2) . . ?
O202 C201 O201 123.3(18) . . ?
O202 C201 C202 118.2(17) . . ?
O201 C201 C202 118.5(17) . . ?
C201 C202 C203 120.0(18) . . ?
C201 C202 C207 133.7(19) . . ?
C203 C202 C207 90.2(16) . . ?
C201 C202 C208 122.4(18) . . ?
C203 C202 C208 90.8(17) . . ?
C207 C202 C208 88.0(16) . . ?
C202 C203 C205 87.4(16) . . ?
C202 C203 C204 88.5(17) . . ?
C205 C203 C204 87.5(17) . . ?
C207 C204 C206 91.9(17) . . ?
C207 C204 C203 90.6(17) . . ?
C206 C204 C203 90.6(16) . . ?
C208 C205 C206 93.5(17) . . ?
C208 C205 C203 92.0(17) . . ?
C206 C205 C203 90.7(16) . . ?
C210 C206 C209 123.4(17) . . ?
C210 C206 C205 124.1(17) . . ?
C209 C206 C205 85.5(16) . . ?
C210 C206 C204 131.9(17) . . ?
C209 C206 C204 87.5(16) . . ?
C205 C206 C204 90.8(16) . . ?
C204 C207 C209 88.7(17) . . ?
C204 C207 C202 90.7(17) . . ?
C209 C207 C202 90.1(17) . . ?
C205 C208 C209 87.5(18) . . ?
C205 C208 C202 89.7(17) . . ?
C209 C208 C202 90.3(17) . . ?
C208 C209 C207 91.5(18) . . ?
C208 C209 C206 93.5(18) . . ?
C207 C209 C206 92.0(17) . . ?
O216 C210 O215 125.7(16) . . ?
O216 C210 C206 116.6(15) . . ?
O215 C210 C206 117.3(15) . . ?
O204 C211 O203 126(2) . . ?
O204 C211 C212 120.3(19) . . ?
O203 C211 C212 114.1(18) . . ?
C211 C212 C213 123.0(18) . . ?
C211 C212 C216 127.2(19) . . ?
C213 C212 C216 91.6(17) . . ?
C211 C212 C215 122.3(17) . . ?
C213 C212 C215 93.7(17) . . ?
C216 C212 C215 89.2(17) . . ?
C212 C213 C217 88.0(18) . . ?
C212 C213 C214 89.7(19) . . ?
C217 C213 C214 86.3(19) . . ?
C218 C214 C213 92.0(19) . . ?
C218 C214 C215 90.4(19) . . ?
C213 C214 C215 90.1(19) . . ?
C219 C215 C212 88.0(17) . . ?
C219 C215 C214 87.3(18) . . ?
C212 C215 C214 86.5(17) . . ?
C217 C216 C219 88.1(19) . . ?
C217 C216 C212 87.5(18) . . ?
C219 C216 C212 90.8(18) . . ?
C216 C217 C213 92.8(19) . . ?
C216 C217 C218 93.4(18) . . ?
C213 C217 C218 93.6(18) . . ?
C220 C218 C214 126.5(19) . . ?
C220 C218 C219 128.3(18) . . ?
C214 C218 C219 90.5(18) . . ?
C220 C218 C217 124.8(18) . . ?
C214 C218 C217 88.1(18) . . ?
C219 C218 C217 85.6(17) . . ?
C216 C219 C218 92.9(18) . . ?
C216 C219 C215 91.8(19) . . ?
C218 C219 C215 91.6(18) . . ?
O205 C220 O206 125.8(18) . . ?
O205 C220 C218 120.1(17) . . ?
O206 C220 C218 114.1(17) . . ?
O208 C221 O207 123.8(17) . . ?
O208 C221 C222 120.6(17) . . ?
O207 C221 C222 115.5(16) . . ?
C221 C222 C225 130.9(18) . . ?
C221 C222 C226 125.8(17) . . ?
C225 C222 C226 86.6(16) . . ?
C221 C222 C223 125.6(18) . . ?
C225 C222 C223 87.4(16) . . ?
C226 C222 C223 86.6(17) . . ?
C227 C223 C224 90(2) . . ?
C227 C223 C222 93.9(19) . . ?
C224 C223 C222 89.5(19) . . ?
C223 C224 C225 92(2) . . ?
C223 C224 C228 92.5(19) . . ?
C225 C224 C228 90.4(18) . . ?
C224 C225 C222 91.0(17) . . ?
C224 C225 C229 90.7(18) . . ?
C222 C225 C229 92.0(17) . . ?
C229 C226 C222 93.0(18) . . ?
C229 C226 C227 91.4(19) . . ?
C222 C226 C227 90.7(17) . . ?
C223 C227 C228 90.9(19) . . ?
C223 C227 C226 88.8(19) . . ?
C228 C227 C226 86.4(17) . . ?
C230 C228 C224 131.2(19) . . ?
C230 C228 C229 122.9(19) . . ?
C224 C228 C229 90.7(18) . . ?
C230 C228 C227 122.8(18) . . ?
C224 C228 C227 86.3(17) . . ?
C229 C228 C227 91.3(18) . . ?
C226 C229 C228 90.9(19) . . ?
C226 C229 C225 88.3(19) . . ?
C228 C229 C225 88.1(18) . . ?
O210 C230 O209 124.9(18) . . ?
O210 C230 C228 118.3(17) . . ?
O209 C230 C228 116.0(17) . . ?
O211 C231 O212 124.3(19) . . ?
O211 C231 C232 117.1(18) . . ?
O212 C231 C232 117.6(17) . . ?
C231 C232 C236 124.5(17) . . ?
C231 C232 C235 124.2(17) . . ?
C236 C232 C235 90.5(16) . . ?
C231 C232 C233 128.2(18) . . ?
C236 C232 C233 88.1(16) . . ?
C235 C232 C233 89.7(16) . . ?
C237 C233 C234 94.6(19) . . ?
C237 C233 C232 90.6(18) . . ?
C234 C233 C232 91.8(17) . . ?
C233 C234 C238 86.5(17) . . ?
C233 C234 C235 88.7(18) . . ?
C238 C234 C235 88.0(17) . . ?
C239 C235 C232 88.5(17) . . ?
C239 C235 C234 91.5(18) . . ?
C232 C235 C234 89.7(16) . . ?
C239 C236 C237 91.8(18) . . ?
C239 C236 C232 88.6(17) . . ?
C237 C236 C232 89.4(17) . . ?
C233 C237 C236 91.8(19) . . ?
C233 C237 C238 89.7(18) . . ?
C236 C237 C238 90.4(18) . . ?
C240 C238 C237 124.1(19) . . ?
C240 C238 C239 127(2) . . ?
C237 C238 C239 88.3(17) . . ?
C240 C238 C234 126.5(19) . . ?
C237 C238 C234 89.2(17) . . ?
C239 C238 C234 89.4(17) . . ?
C236 C239 C235 92.3(19) . . ?
C236 C239 C238 89.4(17) . . ?
C235 C239 C238 91.1(18) . . ?
O213 C240 O214 122.3(18) . . ?
O213 C240 C238 120.4(18) . . ?
O214 C240 C238 117.1(18) . . ?
N1 C1 N2 119.5(18) . . ?
N3 C2 N4 119(2) . . ?
N5 C3 N6 120.5(17) . . ?
N7 C4 N8 120.6(18) . . ?
N9 C5 N10 120.8(18) . . ?
N12 C6 N11 120.2(17) . . ?
N14 C7 N13 122.1(17) . . ?
N16 C8 N15 118.3(18) . . ?
C16 C11 C12 118(2) . . ?
C16 C11 N1 122.2(19) . . ?
C12 C11 N1 119.6(18) . . ?
C13 C12 C11 121(2) . . ?
C12 C13 C14 118(3) . . ?
C13 C14 C15 123(3) . . ?
C13 C14 O1 115(3) . . ?
C15 C14 O1 122(3) . . ?
C16 C15 C14 116(2) . . ?
C11 C16 C15 123(2) . . ?
C26 C21 C22 120(2) . . ?
C26 C21 N2 122(2) . . ?
C22 C21 N2 118.3(19) . . ?
C23 C22 C21 122(2) . . ?
C22 C23 C24 118(3) . . ?
C23 C24 C25 122(3) . . ?
C23 C24 O2 117(2) . . ?
C25 C24 O2 121(2) . . ?
C24 C25 C26 120(2) . . ?
C21 C26 C25 118(2) . . ?
C32 C31 C36 121(3) . . ?
C32 C31 N3 127(3) . . ?
C36 C31 N3 112(3) . . ?
C31 C32 C33 121(4) . . ?
C34 C33 C32 124(4) . . ?
C33 C34 C35 115(4) . . ?
C33 C34 O3 136(4) . . ?
C35 C34 O3 99(3) . . ?
C36 C35 C34 118(4) . . ?
C35 C36 C31 116(4) . . ?
C37 O3 C34 118(4) . . ?
C32' C31' N3 119(4) . . ?
C32' C31' C36' 118(4) . . ?
N3 C31' C36' 117(4) . . ?
C31' C32' C33' 119(4) . . ?
C34' C33' C32' 128(5) . . ?
C33' C34' C35' 115(4) . . ?
C33' C34' O3' 138(5) . . ?
C35' C34' O3' 99(4) . . ?
C36' C35' C34' 117(5) . . ?
C35' C36' C31' 116(4) . . ?
C37' O3' C34' 119(4) . . ?
C46 C41 C42 120(2) . . ?
C46 C41 N4 119(2) . . ?
C42 C41 N4 121(2) . . ?
C41 C42 C43 121(3) . . ?
C44 C43 C42 118(3) . . ?
C43 C44 C45 120(3) . . ?
C43 C44 O4 126(3) . . ?
C45 C44 O4 114(2) . . ?
C46 C45 C44 119(3) . . ?
C41 C46 C45 122(2) . . ?
C52 C51 C56 116.1(19) . . ?
C52 C51 N5 118.8(19) . . ?
C56 C51 N5 125.1(19) . . ?
C51 C52 C53 120(2) . . ?
C54 C53 C52 119(3) . . ?
C55 C54 C53 124(3) . . ?
C55 C54 O5 113(2) . . ?
C53 C54 O5 123(3) . . ?
C54 C55 C56 115(2) . . ?
C55 C56 C51 126(2) . . ?
C62 C61 C66 123(2) . . ?
C62 C61 N6 121(2) . . ?
C66 C61 N6 115.5(19) . . ?
C61 C62 C63 119(2) . . ?
C64 C63 C62 118(2) . . ?
C65 C64 C63 127(3) . . ?
C65 C64 O6 122(2) . . ?
C63 C64 O6 111(2) . . ?
C64 C65 C66 117(2) . . ?
C61 C66 C65 116(2) . . ?
C76 C71 C72 121(2) . . ?
C76 C71 N7 116.9(19) . . ?
C72 C71 N7 122.1(19) . . ?
C71 C72 C73 122(2) . . ?
C74 C73 C72 116(3) . . ?
C73 C74 C75 128(3) . . ?
C73 C74 O7 128(3) . . ?
C75 C74 O7 104(3) . . ?
C74 C75 C76 115(3) . . ?
C71 C76 C75 118(3) . . ?
C86 C81 C82 121(2) . . ?
C86 C81 N8 120.7(19) . . ?
C82 C81 N8 118.4(18) . . ?
C83 C82 C81 116(2) . . ?
C84 C83 C82 122(2) . . ?
C85 C84 C83 122(2) . . ?
C85 C84 O8 125(2) . . ?
C83 C84 O8 113(2) . . ?
C84 C85 C86 121(2) . . ?
C81 C86 C85 119(2) . . ?
C96 C91 C92 116.1 . . ?
C96 C91 N9 120(3) . . ?
C92 C91 N9 113(3) . . ?
C91 C92 C93 114.6 . . ?
C94 C93 C92 122.3 . . ?
C93 C94 C95 124.2 . . ?
C93 C94 O9 115.5 . . ?
C95 C94 O9 114.6 . . ?
C94 C95 C96 111.6 . . ?
C91 C96 C95 124.1 . . ?
C97 O9 C94 115.8 . . ?
C96' C91' N9 122(3) . . ?
C96' C91' C92' 116(2) . . ?
N9 C91' C92' 116(3) . . ?
C91' C92' C93' 114(2) . . ?
C94' C93' C92' 121(2) . . ?
C93' C94' C95' 126(2) . . ?
C93' C94' O9' 117(2) . . ?
C95' C94' O9' 118(2) . . ?
C94' C95' C96' 113(2) . . ?
C91' C96' C95' 125(2) . . ?
C106 C101 C102 121(2) . . ?
C106 C101 N10 120.8(18) . . ?
C102 C101 N10 117.7(18) . . ?
C103 C102 C101 121(2) . . ?
C102 C103 C104 117(2) . . ?
C105 C104 C103 122(2) . . ?
C105 C104 O10 123(2) . . ?
C103 C104 O10 115(2) . . ?
C104 C105 C106 118(2) . . ?
C101 C106 C105 120(2) . . ?
C116 C111 N11 124.2(19) . . ?
C116 C111 C112 118(2) . . ?
N11 C111 C112 117.9(18) . . ?
C111 C112 C113 119(2) . . ?
C114 C113 C112 116(3) . . ?
C115 C114 C113 127(3) . . ?
C115 C114 O11 111(3) . . ?
C113 C114 O11 122(3) . . ?
C114 C115 C116 117(3) . . ?
C111 C116 C115 123(2) . . ?
C126 C121 N12 120(2) . . ?
C126 C121 C122 121(2) . . ?
N12 C121 C122 119(2) . . ?
C121 C122 C123 115(2) . . ?
C124 C123 C122 120(3) . . ?
C123 C124 C125 125(3) . . ?
C123 C124 O12 111(3) . . ?
C125 C124 O12 123(3) . . ?
C124 C125 C126 117(2) . . ?
C121 C126 C125 121(2) . . ?
C132 C131 C136 119(2) . . ?
C132 C131 N13 119(2) . . ?
C136 C131 N13 122(2) . . ?
C131 C132 C133 122(2) . . ?
C134 C133 C132 115(2) . . ?
C135 C134 O13 127(3) . . ?
C135 C134 C133 123(3) . . ?
O13 C134 C133 110(2) . . ?
C134 C135 C136 118(3) . . ?
C131 C136 C135 123(2) . . ?
C142 C141 C146 122(2) . . ?
C142 C141 N14 121.6(19) . . ?
C146 C141 N14 116.7(18) . . ?
C141 C142 C143 121(2) . . ?
C142 C143 C144 115(3) . . ?
C145 C144 C143 129(3) . . ?
C145 C144 O14 122(3) . . ?
C143 C144 O14 109(3) . . ?
C144 C145 C146 114(2) . . ?
C141 C146 C145 120(2) . . ?
C152 C151 C156 120(3) . . ?
C152 C151 N15 121(2) . . ?
C156 C151 N15 119(2) . . ?
C151 C152 C153 117(3) . . ?
C154 C153 C152 115(4) . . ?
C155 C154 C153 128(5) . . ?
C155 C154 O15 116(4) . . ?
C153 C154 O15 112(4) . . ?
C154 C155 C156 115(4) . . ?
C151 C156 C155 120(3) . . ?
C157 O15 C154 123(4) . . ?
C176 C171 C172 117(4) . . ?
C176 C171 N15 113(5) . . ?
C172 C171 N15 123(6) . . ?
C171 C172 C173 113(4) . . ?
C174 C173 C172 114(4) . . ?
C175 C174 C173 124(6) . . ?
C175 C174 O17 116(5) . . ?
C173 C174 O17 112(5) . . ?
C174 C175 C176 112(5) . . ?
C171 C176 C175 119(4) . . ?
C177 O17 C174 123(5) . . ?
C166 C161 C162 122.0 . . ?
C166 C161 N16 116.7(17) . . ?
C162 C161 N16 121.4(17) . . ?
C161 C162 C163 121.7 . . ?
C162 C163 C164 112.4 . . ?
C165 C164 O16 124.5 . . ?
C165 C164 C163 123.9 . . ?
O16 C164 C163 111.6 . . ?
C164 C165 C166 114.1 . . ?
C161 C166 C165 124.7 . . ?
C164 O16 C167 132.0 . . ?
C186 C181 C182 120.9 . . ?
C186 C181 N16 125(4) . . ?
C182 C181 N16 114(4) . . ?
C181 C182 C183 123.0 . . ?
C182 C183 C184 111.9 . . ?
C185 C184 O18 124.3 . . ?
C185 C184 C183 123.0 . . ?
O18 C184 C183 110.3 . . ?
C184 C185 C186 115.4 . . ?
C181 C186 C185 124.0 . . ?
C184 O18 C187 110.9 . . ?
N21 C311 C312 170(6) . . ?
N22 C321 C322 158(5) . . ?
N23 C331 C332 171(4) . . ?
N24 C341 C342 177(2) . . ?
C351 N25 Rh5 169(2) . . ?
N25 C351 C352 153.8 . . ?
N26 C361 C362 179(3) . . ?
N28 C381 C382 167(4) . . ?
N27 C371 C372 173(2) . . ?
C2S C1S N1S 164(7) . . ?
C4S C3S N2S 162(8) . . ?
N3S C5S C6S 166(9) . . ?
N4S C7S C8S 104(10) . . ?
C12S C11S N6S 147(10) 2_657 . ?

loop_
_geom_bond_atom_site_label_1
_geom_bond_atom_site_label_2
_geom_bond_distance
_geom_bond_site_symmetry_2
_geom_bond_publ_flag
Rh1 N1 2.027(17) . y
Rh1 N3 2.042(17) . y
Rh1 O201 2.049(14) . y
Rh1 O203 2.075(14) . y
Rh1 N21 2.16(2) . y
Rh1 Rh2 2.432(2) . y
Rh2 N4 2.012(17) . y
Rh2 N2 2.015(15) . y
Rh2 O202 2.029(13) . y
Rh2 O204 2.057(14) . y
Rh2 N22 2.18(2) . y
Rh3 N7 1.991(16) . y
Rh3 N5 2.027(17) . y
Rh3 O205 2.043(13) . y
Rh3 O207 2.076(13) . y
Rh3 N23 2.26(2) . y
Rh3 Rh4 2.448(2) . y
Rh4 N8 2.005(16) . y
Rh4 N6 2.014(16) . y
Rh4 O208 2.050(13) . y
Rh4 O206 2.060(14) . y
Rh4 N24 2.253(16) . y
Rh5 N9 2.018(16) . y
Rh5 N11 2.020(16) . y
Rh5 O211 2.053(13) . y
Rh5 O209 2.091(14) . y
Rh5 N25 2.24(2) . y
Rh5 Rh6 2.427(2) . y
Rh6 N12 1.991(16) . y
Rh6 N10 2.020(15) . y
Rh6 O210 2.049(13) . y
Rh6 O212 2.078(13) . y
Rh6 N26 2.236(17) . y
Rh7 N15 1.986(16) . y
Rh7 N13 2.043(15) . y
Rh7 O213 2.050(12) . y
Rh7 O215 2.055(13) . y
Rh7 N27 2.256(17) . y
Rh7 Rh8 2.439(2) . y
Rh8 N14 2.017(15) . y
Rh8 N16 2.040(16) . y
Rh8 O216 2.058(12) . y
Rh8 O214 2.071(13) . y
Rh8 N28 2.246(19) . y
N1 C1 1.35(3) . ?
N1 C11 1.45(2) . ?
N2 C1 1.35(2) . ?
N2 C21 1.43(3) . ?
N3 C2 1.32(3) . ?
N3 C31' 1.36(4) . ?
N3 C31 1.45(3) . ?
N4 C2 1.38(3) . ?
N4 C41 1.45(3) . ?
N5 C3 1.31(2) . ?
N5 C51 1.42(2) . ?
N6 C3 1.34(2) . ?
N6 C61 1.43(3) . ?
N7 C4 1.34(2) . ?
N7 C71 1.44(2) . ?
N8 C4 1.35(2) . ?
N8 C81 1.44(3) . ?
N9 C5 1.32(2) . ?
N9 C91' 1.36(3) . ?
N9 C91 1.50(4) . ?
N10 C5 1.37(2) . ?
N10 C101 1.45(2) . ?
N11 C6 1.37(2) . ?
N11 C111 1.40(2) . ?
N12 C6 1.31(2) . ?
N12 C121 1.43(3) . ?
N13 C7 1.33(2) . ?
N13 C131 1.44(3) . ?
N14 C7 1.30(2) . ?
N14 C141 1.45(2) . ?
N15 C8 1.36(2) . ?
N15 C151 1.45(3) . ?
N15 C171 1.52(6) . ?
N16 C8 1.32(2) . ?
N16 C181 1.41(4) . ?
N16 C161 1.46(2) . ?
N21 C311 1.01(5) . ?
N22 C321 1.05(4) . ?
N23 C331 1.13(3) . ?
N24 C341 1.13(2) . ?
N26 C361 1.13(3) . ?
N27 C371 1.13(2) . ?
N28 C381 1.08(3) . ?
O201 C201 1.29(2) . ?
O202 C201 1.23(2) . ?
O203 C211 1.30(2) . ?
O204 C211 1.23(2) . ?
O205 C220 1.26(2) . ?
O206 C220 1.29(2) . ?
O207 C221 1.28(2) . ?
O208 C221 1.24(2) . ?
O209 C230 1.29(2) . ?
O210 C230 1.28(2) . ?
O211 C231 1.24(2) . ?
O212 C231 1.31(2) . ?
O213 C240 1.27(2) . ?
O214 C240 1.29(2) . ?
O215 C210 1.28(2) . ?
O216 C210 1.27(2) . ?
O1 C17 1.41(4) . ?
O1 C14 1.45(3) . ?
O2 C27 1.39(3) . ?
O2 C24 1.42(3) . ?
O4 C44 1.43(3) . ?
O4 C47 1.47(4) . ?
O5 C54 1.46(3) . ?
O5 C57 1.48(5) . ?
O6 C64 1.44(3) . ?
O6 C67 1.48(4) . ?
O7 C74 1.47(3) . ?
O7 C77 1.48(6) . ?
O8 C84 1.42(3) . ?
O8 C87 1.46(3) . ?
O10 C107 1.42(4) . ?
O10 C104 1.43(3) . ?
O11 C117 1.28(5) . ?
O11 C114 1.43(3) . ?
O12 C124 1.43(3) . ?
O12 C127 1.45(3) . ?
O13 C134 1.40(3) . ?
O13 C137 1.48(4) . ?
O14 C147 1.44(4) . ?
O14 C144 1.45(3) . ?
C201 C202 1.49(3) . ?
C202 C203 1.57(3) . ?
C202 C207 1.58(3) . ?
C202 C208 1.58(3) . ?
C203 C205 1.60(3) . ?
C203 C204 1.60(3) . ?
C204 C207 1.53(3) . ?
C204 C206 1.56(3) . ?
C205 C208 1.52(3) . ?
C205 C206 1.56(3) . ?
C206 C210 1.49(3) . ?
C206 C209 1.55(3) . ?
C207 C209 1.54(3) . ?
C208 C209 1.53(3) . ?
C211 C212 1.48(3) . ?
C212 C213 1.53(3) . ?
C212 C216 1.58(3) . ?
C212 C215 1.62(3) . ?
C213 C217 1.56(3) . ?
C213 C214 1.62(4) . ?
C214 C218 1.56(3) . ?
C214 C215 1.62(4) . ?
C215 C219 1.59(3) . ?
C216 C217 1.52(3) . ?
C216 C219 1.54(3) . ?
C217 C218 1.57(3) . ?
C218 C220 1.47(3) . ?
C218 C219 1.56(3) . ?
C221 C222 1.42(3) . ?
C222 C225 1.56(3) . ?
C222 C226 1.58(3) . ?
C222 C223 1.59(3) . ?
C223 C227 1.51(4) . ?
C223 C224 1.51(4) . ?
C224 C225 1.51(3) . ?
C224 C228 1.54(3) . ?
C225 C229 1.57(3) . ?
C226 C229 1.52(3) . ?
C226 C227 1.60(3) . ?
C227 C228 1.59(3) . ?
C228 C230 1.48(3) . ?
C228 C229 1.54(3) . ?
C231 C232 1.50(3) . ?
C232 C236 1.56(3) . ?
C232 C235 1.56(3) . ?
C232 C233 1.58(3) . ?
C233 C237 1.49(3) . ?
C233 C234 1.55(3) . ?
C234 C238 1.61(3) . ?
C234 C235 1.62(3) . ?
C235 C239 1.53(3) . ?
C236 C239 1.54(3) . ?
C236 C237 1.55(3) . ?
C237 C238 1.57(3) . ?
C238 C240 1.44(3) . ?
C238 C239 1.61(3) . ?
C11 C16 1.36(3) . ?
C11 C12 1.42(3) . ?
C12 C13 1.35(3) . ?
C13 C14 1.37(4) . ?
C14 C15 1.40(4) . ?
C15 C16 1.37(3) . ?
C21 C26 1.39(3) . ?
C21 C22 1.42(3) . ?
C22 C23 1.35(3) . ?
C23 C24 1.39(4) . ?
C24 C25 1.40(3) . ?
C25 C26 1.40(3) . ?
C31 C32 1.22(5) . ?
C31 C36 1.45(5) . ?
C32 C33 1.44(5) . ?
C33 C34 1.13(4) . ?
C34 C35 1.55(6) . ?
C34 O3 1.58(4) . ?
C35 C36 1.35(6) . ?
O3 C37 1.53(8) . ?
C31' C32' 1.22(5) . ?
C31' C36' 1.45(5) . ?
C32' C33' 1.44(5) . ?
C33' C34' 1.13(5) . ?
C34' C35' 1.55(6) . ?
C34' O3' 1.58(5) . ?
C35' C36' 1.35(6) . ?
O3' C37' 1.52(8) . ?
C41 C46 1.35(3) . ?
C41 C42 1.36(3) . ?
C42 C43 1.41(4) . ?
C43 C44 1.38(4) . ?
C44 C45 1.42(4) . ?
C45 C46 1.35(3) . ?
C51 C52 1.38(3) . ?
C51 C56 1.40(3) . ?
C52 C53 1.42(4) . ?
C53 C54 1.37(4) . ?
C54 C55 1.36(3) . ?
C55 C56 1.37(3) . ?
C61 C62 1.37(3) . ?
C61 C66 1.41(3) . ?
C62 C63 1.46(3) . ?
C63 C64 1.34(3) . ?
C64 C65 1.32(3) . ?
C65 C66 1.55(4) . ?
C71 C76 1.36(3) . ?
C71 C72 1.38(3) . ?
C72 C73 1.42(3) . ?
C73 C74 1.24(3) . ?
C74 C75 1.40(4) . ?
C75 C76 1.47(4) . ?
C81 C86 1.38(3) . ?
C81 C82 1.41(3) . ?
C82 C83 1.40(3) . ?
C83 C84 1.35(3) . ?
C84 C85 1.31(3) . ?
C85 C86 1.41(3) . ?
C91 C96 1.3325 . ?
C91 C92 1.4553 . ?
C92 C93 1.4820 . ?
C93 C94 1.2790 . ?
C94 C95 1.3786 . ?
C94 O9 1.5078 . ?
C95 C96 1.4562 . ?
O9 C97 1.4760 . ?
C91' C96' 1.327(18) . ?
C91' C92' 1.458(18) . ?
C92' C93' 1.479(18) . ?
C93' C94' 1.280(18) . ?
C94' C95' 1.366(18) . ?
C94' O9' 1.495(18) . ?
C95' C96' 1.453(18) . ?
C101 C106 1.37(3) . ?
C101 C102 1.38(3) . ?
C102 C103 1.37(3) . ?
C103 C104 1.42(3) . ?
C104 C105 1.39(3) . ?
C105 C106 1.42(3) . ?
C111 C116 1.39(3) . ?
C111 C112 1.45(3) . ?
C112 C113 1.49(4) . ?
C113 C114 1.37(4) . ?
C114 C115 1.34(4) . ?
C115 C116 1.45(4) . ?
C121 C126 1.40(3) . ?
C121 C122 1.44(3) . ?
C122 C123 1.48(4) . ?
C123 C124 1.33(4) . ?
C124 C125 1.36(3) . ?
C125 C126 1.40(3) . ?
C131 C132 1.34(3) . ?
C131 C136 1.36(3) . ?
C132 C133 1.45(3) . ?
C133 C134 1.40(4) . ?
C134 C135 1.36(3) . ?
C135 C136 1.36(3) . ?
C141 C142 1.38(3) . ?
C141 C146 1.41(3) . ?
C142 C143 1.40(4) . ?
C143 C144 1.41(4) . ?
C144 C145 1.36(3) . ?
C145 C146 1.45(3) . ?
C151 C152 1.33(4) . ?
C151 C156 1.34(4) . ?
C152 C153 1.47(5) . ?
C153 C154 1.40(6) . ?
C154 C155 1.11(5) . ?
C154 O15 1.59(5) . ?
C155 C156 1.50(5) . ?
O15 C157 1.44(8) . ?
C171 C176 1.34(4) . ?
C171 C172 1.35(4) . ?
C172 C173 1.48(5) . ?
C173 C174 1.41(6) . ?
C174 C175 1.11(5) . ?
C174 O17 1.59(5) . ?
C175 C176 1.51(5) . ?
O17 C177 1.44(9) . ?
C161 C166 1.2732 . ?
C161 C162 1.2965 . ?
C162 C163 1.3947 . ?
C163 C164 1.5114 . ?
C164 C165 1.2843 . ?
C164 O16 1.4728 . ?
C165 C166 1.4176 . ?
O16 C167 1.9127 . ?
C181 C186 1.2834 . ?
C181 C182 1.2971 . ?
C182 C183 1.3891 . ?
C183 C184 1.5264 . ?
C184 C185 1.2738 . ?
C184 O18 1.4808 . ?
C185 C186 1.4181 . ?
O18 C187 1.8421 . ?
C311 C312 1.73(11) . ?
C321 C322 1.63(10) . ?
C331 C332 1.45(6) . ?
C341 C342 1.49(3) . ?
N25 C351 1.1255 . ?
C351 C352 1.5290 . ?
C361 C362 1.45(4) . ?
C381 C382 1.52(6) . ?
C371 C372 1.46(3) . ?
N1S C1S 1.55(7) . ?
C1S C2S 1.07(7) . ?
N2S C3S 1.21(7) . ?
C3S C4S 1.14(8) . ?
N3S C5S 1.36(10) . ?
C5S C6S 1.67(12) . ?
N4S C7S 1.20(11) . ?
C7S C8S 1.51(14) . ?
N6S C11S 1.3939 . ?
C11S C12S 1.25(16) 2_657 ?
C12S C11S 1.25(18) 2_657 ?
